data_1100840
loop_
_publ_author_name
'Major, Quinn'
'Lough, Alan J.'
'Gusev, Dmitry G.'

_publ_section_title
;
 Substituents Effects in POP Pincer Complexes of Ruthenium
;
_journal_issue 10
_journal_name_full Organometallics
_journal_page_first 2492
_journal_page_last 2501
_journal_paper_doi 10.1021/om050053v
_journal_volume 24
_journal_year 2005
_chemical_absolute_configuration rmad
_chemical_formula_moiety 'C20 H44 Cl2 O P2 Ru'
_chemical_formula_sum 'C20 H44 Cl2 O P2 Ru'
_chemical_formula_weight 534.46
_space_group_IT_number 4
_symmetry_cell_setting monoclinic
_symmetry_space_group_name_Hall 'P 2yb'
_symmetry_space_group_name_H-M 'P 1 21 1'
_atom_sites_solution_hydrogens geom
_atom_sites_solution_primary direct
_atom_sites_solution_secondary difmap
_cell_angle_alpha 90.00
_cell_angle_beta 90.8430(12)
_cell_angle_gamma 90.00
_cell_formula_units_Z 2
_cell_length_a 7.35610(10)
_cell_length_b 14.3852(3)
_cell_length_c 11.9104(2)
_cell_measurement_reflns_used 13690
_cell_measurement_temperature 150(1)
_cell_measurement_theta_max 27.5
_cell_measurement_theta_min 2.6
_cell_volume 1260.21(4)
_diffrn_ambient_temperature 150(1)
_diffrn_detector_area_resol_mean 9
_diffrn_measurement_device_type 'Nonius KappaCCD'
_diffrn_measurement_method '\f scans and \w scans with \k offsets'
_diffrn_radiation_monochromator graphite
_diffrn_radiation_source 'fine-focus sealed tube'
_diffrn_radiation_type MoK\a
_diffrn_radiation_wavelength 0.71073
_diffrn_reflns_av_R_equivalents 0.0401
_diffrn_reflns_av_sigmaI/netI 0.0480
_diffrn_reflns_limit_h_max 9
_diffrn_reflns_limit_h_min -9
_diffrn_reflns_limit_k_max 17
_diffrn_reflns_limit_k_min -18
_diffrn_reflns_limit_l_max 15
_diffrn_reflns_limit_l_min -14
_diffrn_reflns_number 11339
_diffrn_reflns_theta_max 27.50
_diffrn_reflns_theta_min 2.77
_diffrn_standards_decay_% 0
_diffrn_standards_interval_count 0
_diffrn_standards_interval_time 0
_diffrn_standards_number 0
_exptl_absorpt_coefficient_mu 0.969
_exptl_absorpt_correction_T_max 0.834
_exptl_absorpt_correction_T_min 0.612
_exptl_absorpt_correction_type multi-scan
_exptl_absorpt_process_details
;
multi-scan from symmetry-related measurements
 Sortav (Blessing 1995)
;
_exptl_crystal_colour green
_exptl_crystal_density_diffrn 1.408
_exptl_crystal_density_meas ?
_exptl_crystal_density_method 'not measured'
_exptl_crystal_description block
_exptl_crystal_F_000 560
_exptl_crystal_size_max 0.26
_exptl_crystal_size_mid 0.20
_exptl_crystal_size_min 0.18
_refine_ls_abs_structure_details 'Flack H D (1983), Acta Cryst. A39, 876-881'
_refine_ls_abs_structure_Flack -0.04(2)
_refine_ls_extinction_coef none
_refine_ls_extinction_expression ?
_refine_ls_extinction_method SHELXL
_refine_ls_goodness_of_fit_ref 1.017
_refine_ls_hydrogen_treatment mixed
_refine_ls_matrix_type full
_refine_ls_number_parameters 236
_refine_ls_number_reflns 5249
_refine_ls_number_restraints 1
_refine_ls_restrained_S_all 1.017
_refine_ls_R_factor_all 0.0327
_refine_ls_R_factor_gt 0.0286
_refine_ls_shift/su_max 0.002
_refine_ls_shift/su_mean 0.000
_refine_ls_structure_factor_coef Fsqd
_refine_ls_weighting_details 'calc w=1/[\s2^(Fo2^)+(0.0487P)2^] where P=(Fo2^+2Fc2^)/3'
_refine_ls_weighting_scheme calc
_refine_ls_wR_factor_gt 0.0727
_refine_ls_wR_factor_ref 0.0752
_reflns_number_gt 5032
_reflns_number_total 5249
_reflns_threshold_expression I>2\s(I)
_cod_depositor_comments
;
The following automatic conversions were performed:
'_symmetry_cell_setting' value 'Monoclinic' changed to 'monoclinic'
according to '/home/saulius/struct/CIF-dictionaries/cif_core.dic'
dictionary named 'cif_core.dic' version 2.4.1 from 2010-06-29.

Automatic conversion script
Id: cif_fix_enum 1527 2010-12-29 10:47:43Z saulius 
;
_cod_original_sg_symbol_H-M 'P 21'
_cod_database_code 1100840

loop_
_symmetry_equiv_pos_as_xyz
'x, y, z'
'-x, y+1/2, -z'

loop_
_atom_site_label
_atom_site_type_symbol
_atom_site_fract_x
_atom_site_fract_y
_atom_site_fract_z
_atom_site_U_iso_or_equiv
_atom_site_adp_type
_atom_site_occupancy
_atom_site_symmetry_multiplicity
_atom_site_calc_flag
_atom_site_refinement_flags
_atom_site_disorder_assembly
_atom_site_disorder_group
Ru1 Ru 0.72350(3) 0.154152(14) 0.249683(17) 0.01308(8) Uani 1 1 d . . .
Cl1 Cl 0.62770(12) 0.27299(6) 0.37066(6) 0.02374(18) Uani 1 1 d . . .
Cl2 Cl 0.41974(9) 0.11747(6) 0.19109(6) 0.02080(16) Uani 1 1 d . . .
P1 P 0.75325(10) 0.03821(6) 0.39432(6) 0.01599(16) Uani 1 1 d . . .
P2 P 0.79675(11) 0.25644(5) 0.10668(7) 0.01546(16) Uani 1 1 d . . .
O1 O 1.0031(3) 0.17467(14) 0.28896(17) 0.0182(5) Uani 1 1 d . . .
C1 C 1.0058(4) 0.0391(3) 0.4057(3) 0.0238(7) Uani 1 1 d . . .
H1A H 1.0438 0.0150 0.4803 0.029 Uiso 1 1 calc R . .
H1B H 1.0566 -0.0026 0.3479 0.029 Uiso 1 1 calc R . .
C2 C 1.0809(4) 0.1361(2) 0.3904(3) 0.0227(8) Uani 1 1 d . . .
H2A H 1.0493 0.1754 0.4555 0.027 Uiso 1 1 calc R . .
H2B H 1.2149 0.1337 0.3850 0.027 Uiso 1 1 calc R . .
C3 C 1.0719(4) 0.2672(2) 0.2654(3) 0.0216(7) Uani 1 1 d . . .
H3A H 1.2036 0.2709 0.2832 0.026 Uiso 1 1 calc R . .
H3B H 1.0077 0.3142 0.3108 0.026 Uiso 1 1 calc R . .
C4 C 1.0378(4) 0.2841(2) 0.1422(3) 0.0229(7) Uani 1 1 d . . .
H4A H 1.1194 0.2445 0.0974 0.028 Uiso 1 1 calc R . .
H4B H 1.0634 0.3499 0.1239 0.028 Uiso 1 1 calc R . .
C5 C 0.7006(5) -0.0858(2) 0.3521(3) 0.0246(7) Uani 1 1 d . . .
C6 C 0.8127(6) -0.1615(3) 0.4128(3) 0.0393(10) Uani 1 1 d . . .
H6A H 0.7751 -0.2229 0.3854 0.059 Uiso 1 1 calc R . .
H6B H 0.7923 -0.1576 0.4938 0.059 Uiso 1 1 calc R . .
H6C H 0.9421 -0.1522 0.3980 0.059 Uiso 1 1 calc R . .
C7 C 0.7403(5) -0.0940(3) 0.2258(3) 0.0310(8) Uani 1 1 d . . .
H7A H 0.7143 -0.1575 0.2004 0.047 Uiso 1 1 calc R . .
H7B H 0.8685 -0.0795 0.2129 0.047 Uiso 1 1 calc R . .
H7C H 0.6633 -0.0502 0.1837 0.047 Uiso 1 1 calc R . .
C8 C 0.4974(6) -0.1051(3) 0.3649(3) 0.0352(9) Uani 1 1 d . . .
H8A H 0.4712 -0.1695 0.3429 0.053 Uiso 1 1 calc R . .
H8B H 0.4275 -0.0626 0.3166 0.053 Uiso 1 1 calc R . .
H8C H 0.4634 -0.0957 0.4433 0.053 Uiso 1 1 calc R . .
C9 C 0.6782(4) 0.0575(2) 0.5448(3) 0.0196(6) Uani 1 1 d . . .
C10 C 0.7134(5) -0.0256(2) 0.6239(3) 0.0270(7) Uani 1 1 d . . .
H10A H 0.6717 -0.0103 0.6994 0.041 Uiso 1 1 calc R . .
H10B H 0.8439 -0.0393 0.6267 0.041 Uiso 1 1 calc R . .
H10C H 0.6471 -0.0801 0.5957 0.041 Uiso 1 1 calc R . .
C11 C 0.4768(4) 0.0831(3) 0.5448(3) 0.0286(8) Uani 1 1 d . . .
H11A H 0.4378 0.0933 0.6221 0.043 Uiso 1 1 calc R . .
H11B H 0.4056 0.0324 0.5112 0.043 Uiso 1 1 calc R . .
H11C H 0.4577 0.1401 0.5010 0.043 Uiso 1 1 calc R . .
C12 C 0.7860(4) 0.1411(3) 0.5938(3) 0.0266(8) Uani 1 1 d . . .
H12A H 0.7490 0.1522 0.6714 0.040 Uiso 1 1 calc R . .
H12B H 0.7608 0.1966 0.5486 0.040 Uiso 1 1 calc R . .
H12C H 0.9165 0.1274 0.5925 0.040 Uiso 1 1 calc R . .
C13 C 0.8188(5) 0.1755(2) -0.0162(3) 0.0259(8) Uani 1 1 d . . .
C14 C 0.9630(6) 0.1985(3) -0.1042(3) 0.0422(10) Uani 1 1 d . . .
H14A H 0.9614 0.1506 -0.1628 0.063 Uiso 1 1 calc R . .
H14B H 1.0834 0.2003 -0.0680 0.063 Uiso 1 1 calc R . .
H14C H 0.9360 0.2591 -0.1380 0.063 Uiso 1 1 calc R . .
C15 C 0.8700(5) 0.0856(3) 0.0460(3) 0.0342(9) Uani 1 1 d . . .
H15A H 0.8872 0.0355 -0.0085 0.051 Uiso 1 1 calc R . .
H15B H 0.7724 0.0687 0.0973 0.051 Uiso 1 1 calc R . .
H15C H 0.9831 0.0953 0.0890 0.051 Uiso 1 1 calc R . .
C16 C 0.6330(4) 0.1609(3) -0.0751(3) 0.0311(7) Uani 1 1 d . . .
H16A H 0.6470 0.1183 -0.1385 0.047 Uiso 1 1 calc R . .
H16B H 0.5868 0.2208 -0.1025 0.047 Uiso 1 1 calc R . .
H16C H 0.5471 0.1345 -0.0217 0.047 Uiso 1 1 calc R . .
C17 C 0.6883(4) 0.3699(2) 0.0682(3) 0.0222(7) Uani 1 1 d . . .
C18 C 0.4820(5) 0.3567(3) 0.0698(3) 0.0314(9) Uani 1 1 d . . .
H18A H 0.4220 0.4154 0.0499 0.047 Uiso 1 1 calc R . .
H18B H 0.4452 0.3375 0.1451 0.047 Uiso 1 1 calc R . .
H18C H 0.4466 0.3086 0.0153 0.047 Uiso 1 1 calc R . .
C19 C 0.7398(5) 0.4410(2) 0.1594(3) 0.0328(8) Uani 1 1 d . . .
H19A H 0.6841 0.5011 0.1412 0.049 Uiso 1 1 calc R . .
H19B H 0.8723 0.4478 0.1630 0.049 Uiso 1 1 calc R . .
H19C H 0.6959 0.4193 0.2322 0.049 Uiso 1 1 calc R . .
C20 C 0.7503(5) 0.4059(3) -0.0466(3) 0.0330(9) Uani 1 1 d . . .
H20A H 0.6899 0.4652 -0.0632 0.050 Uiso 1 1 calc R . .
H20B H 0.7182 0.3605 -0.1049 0.050 Uiso 1 1 calc R . .
H20C H 0.8823 0.4151 -0.0449 0.050 Uiso 1 1 calc R . .

loop_
_atom_site_aniso_label
_atom_site_aniso_U_11
_atom_site_aniso_U_22
_atom_site_aniso_U_33
_atom_site_aniso_U_23
_atom_site_aniso_U_13
_atom_site_aniso_U_12
Ru1 0.01334(11) 0.01340(12) 0.01248(11) -0.00047(9) -0.00050(7) 0.00056(11)
Cl1 0.0312(5) 0.0206(4) 0.0196(4) -0.0043(3) 0.0031(3) 0.0067(3)
Cl2 0.0150(3) 0.0240(4) 0.0234(4) 0.0002(3) -0.0020(3) -0.0025(3)
P1 0.0167(4) 0.0178(4) 0.0134(4) 0.0021(3) -0.0021(3) 0.0014(3)
P2 0.0144(4) 0.0159(4) 0.0161(4) 0.0040(3) 0.0002(3) 0.0001(3)
O1 0.0162(10) 0.0184(13) 0.0199(11) 0.0024(8) -0.0032(8) -0.0010(8)
C1 0.0199(15) 0.0280(17) 0.0234(17) 0.0084(14) -0.0006(12) 0.0042(14)
C2 0.0142(13) 0.036(2) 0.0177(14) 0.0049(13) -0.0048(10) -0.0017(13)
C3 0.0181(15) 0.0192(16) 0.0274(17) -0.0009(13) -0.0022(12) -0.0069(13)
C4 0.0164(15) 0.0232(17) 0.0292(18) 0.0050(14) 0.0011(12) -0.0038(13)
C5 0.0381(19) 0.0161(16) 0.0196(16) 0.0045(12) -0.0021(13) 0.0003(14)
C6 0.060(3) 0.0236(18) 0.034(2) 0.0056(16) -0.0130(19) 0.0086(18)
C7 0.043(2) 0.024(2) 0.0257(17) -0.0009(15) -0.0016(15) 0.0043(16)
C8 0.047(2) 0.030(2) 0.028(2) 0.0074(15) -0.0054(16) -0.0143(17)
C9 0.0207(14) 0.0242(17) 0.0139(15) 0.0034(12) -0.0011(11) -0.0010(13)
C10 0.0311(17) 0.0314(19) 0.0185(16) 0.0082(14) -0.0028(13) 0.0001(15)
C11 0.0215(16) 0.039(2) 0.0256(18) 0.0006(15) 0.0020(13) 0.0021(15)
C12 0.0324(16) 0.033(2) 0.0146(14) -0.0002(14) -0.0036(11) -0.0009(16)
C13 0.0282(16) 0.031(2) 0.0191(15) -0.0036(13) 0.0067(12) -0.0033(14)
C14 0.040(2) 0.055(3) 0.032(2) -0.0136(19) 0.0181(17) -0.011(2)
C15 0.0326(19) 0.0226(18) 0.047(2) -0.0056(17) 0.0055(17) 0.0018(16)
C16 0.0364(17) 0.0365(19) 0.0204(15) -0.0077(18) 0.0004(12) -0.011(2)
C17 0.0211(16) 0.0193(16) 0.0262(17) 0.0075(13) -0.0018(12) 0.0004(13)
C18 0.0216(17) 0.0226(18) 0.050(2) 0.0100(17) -0.0047(16) 0.0034(15)
C19 0.038(2) 0.0166(17) 0.044(2) -0.0020(15) 0.0054(17) 0.0007(15)
C20 0.0330(19) 0.030(2) 0.036(2) 0.0182(16) -0.0025(16) -0.0035(16)

loop_
_atom_type_symbol
_atom_type_description
_atom_type_scat_dispersion_real
_atom_type_scat_dispersion_imag
_atom_type_scat_source
C C 0.0033 0.0016 'International Tables Vol C Tables 4.2.6.8 and 6.1.1.4'
H H 0.0000 0.0000 'International Tables Vol C Tables 4.2.6.8 and 6.1.1.4'
O O 0.0106 0.0060 'International Tables Vol C Tables 4.2.6.8 and 6.1.1.4'
P P 0.1023 0.0942 'International Tables Vol C Tables 4.2.6.8 and 6.1.1.4'
Cl Cl 0.1484 0.1585 'International Tables Vol C Tables 4.2.6.8 and 6.1.1.4'
Ru Ru -1.2594 0.8363 'International Tables Vol C Tables 4.2.6.8 and 6.1.1.4'
